data_7155630
loop_
_publ_author_name
'Del Grosso, Alessandro'
'Galanopoulos, Lavrentis-Dimitrios'
'Chiu, Cookson K. C.'
'Clarkson, Guy J.'
'O&#x2032; Connor, Peter B.'
'Wills, Martin'

_publ_section_title
;
 Strained alkynes derived from 2,2&#x2032;-dihydroxy-1,1&#x2032;-biaryls;
 synthesis and copper-free cycloaddition with azides
;
_journal_name_full 'Org. Biomol. Chem.'
_journal_paper_doi 10.1039/C7OB00991G
_journal_year 2017
_chemical_formula_moiety 'C16 H16 O2'
_chemical_formula_sum 'C16 H16 O2'
_chemical_formula_weight 240.29
_space_group_crystal_system orthorhombic
_space_group_IT_number 60
_space_group_name_Hall '-P 2n 2ab'
_space_group_name_H-M_alt 'P b c n'
_symmetry_space_group_name_Hall '-P 2n 2ab'
_symmetry_space_group_name_H-M 'P b c n'
_atom_sites_solution_hydrogens geom
_atom_sites_solution_primary direct
_audit_creation_date 2016-03-23
_audit_creation_method
;
Olex2 1.2
(compiled 2016.02.16 svn.r3265 for OlexSys, GUI svn.r5155)
;
_audit_update_record
;
2016-11-04 deposited with the CCDC.
2017-05-08 downloaded from the CCDC.
;
_cell_angle_alpha 90
_cell_angle_beta 90
_cell_angle_gamma 90
_cell_formula_units_Z 4
_cell_length_a 15.81826(15)
_cell_length_b 9.23296(10)
_cell_length_c 8.32936(9)
_cell_measurement_reflns_used 5956
_cell_measurement_temperature 150(2)
_cell_measurement_theta_max 77.9170
_cell_measurement_theta_min 5.3140
_cell_volume 1216.50(2)
_computing_cell_refinement 'CrysAlisPro 1.171.38.41 (Rigaku OD, 2015)'
_computing_data_collection 'CrysAlisPro 1.171.38.41 (Rigaku OD, 2015)'
_computing_data_reduction 'CrysAlisPro 1.171.38.41 (Rigaku OD, 2015)'
_computing_molecular_graphics 'Olex2 (Dolomanov et al., 2009)'
_computing_publication_material 'Olex2 (Dolomanov et al., 2009)'
_computing_structure_refinement 'ShelXL (Sheldrick, 2015)'
_computing_structure_solution 'ShelXT (Sheldrick, 2015)'
_diffrn_ambient_environment N~2~
_diffrn_ambient_temperature 150(2)
_diffrn_detector 'CCD plate'
_diffrn_detector_area_resol_mean 10.2833
_diffrn_detector_type Ruby
_diffrn_measured_fraction_theta_full 1.000
_diffrn_measured_fraction_theta_max 0.989
_diffrn_measurement_details
;
List of Runs (angles in degrees, time in seconds):

  # Type    Start    End  Width  t~exp~   \w     \q     \k     \f   Frames
#--------------------------------------------------------------------------
  1  \w   -116.00 -17.00   1.00    1.00    --  -41.71 -38.00   0.00   99
  2  \w     18.00  98.00   1.00    1.00    --   41.71-125.00  60.00   80
  3  \w    100.00 178.00   1.00    4.00    --  114.00 111.00 -60.00   78
  4  \w    100.00 178.00   1.00    4.00    --  114.00 111.00   0.00   78
  5  \w     85.00 178.00   1.00    4.00    --  114.00  61.00 120.00   93
  6  \w     32.00 109.00   1.00    4.00    --  114.00 -95.00 120.00   77
  7  \w     38.00 116.00   1.00    4.00    --  114.00-111.00-120.00   78
  8  \w     86.00 178.00   1.00    4.00    --  114.00  30.00-180.00   92
  9  \w   -115.00 -14.00   1.00    1.00    --  -41.71 -57.00 -90.00  101
 10  \w   -118.00  -9.00   1.00    1.00    --  -41.71 -77.00 150.00  109
 11  \w     -4.00  83.00   1.00    1.00    --   41.71 -99.00 150.00   87
 12  \w     38.00 147.00   1.00    4.00    --  114.00 -77.00 -60.00  109
 13  \w     81.00 178.00   1.00    4.00    --  114.00  77.00  60.00   97
 14  \w     86.00 178.00   1.00    4.00    --  114.00  30.00   0.00   92
 15  \w     85.00 178.00   1.00    4.00    --  114.00  61.00 -60.00   93
 16  \w     85.00 110.00   1.00    4.00    --  114.00  61.00-150.00   25
;
_diffrn_measurement_device 'four-circle diffractometer'
_diffrn_measurement_device_type 'Xcalibur, Ruby, Gemini'
_diffrn_measurement_method '\w scans'
_diffrn_orient_matrix_type 'CrysAlisPro convention (1999,Acta A55,543-557)'
_diffrn_orient_matrix_UB_11 -0.0728392000
_diffrn_orient_matrix_UB_12 -0.1051419000
_diffrn_orient_matrix_UB_13 -0.0386359000
_diffrn_orient_matrix_UB_21 0.0491588000
_diffrn_orient_matrix_UB_22 -0.1241992000
_diffrn_orient_matrix_UB_23 0.0807608000
_diffrn_orient_matrix_UB_31 -0.0419259000
_diffrn_orient_matrix_UB_32 0.0368569000
_diffrn_orient_matrix_UB_33 0.1619084000
_diffrn_radiation_monochromator graphite
_diffrn_radiation_probe x-ray
_diffrn_radiation_type CuK\a
_diffrn_radiation_wavelength 1.54184
_diffrn_reflns_av_R_equivalents 0.0305
_diffrn_reflns_av_unetI/netI 0.0147
_diffrn_reflns_Laue_measured_fraction_full 1.000
_diffrn_reflns_Laue_measured_fraction_max 0.989
_diffrn_reflns_limit_h_max 19
_diffrn_reflns_limit_h_min -19
_diffrn_reflns_limit_k_max 11
_diffrn_reflns_limit_k_min -10
_diffrn_reflns_limit_l_max 10
_diffrn_reflns_limit_l_min -9
_diffrn_reflns_number 9414
_diffrn_reflns_point_group_measured_fraction_full 1.000
_diffrn_reflns_point_group_measured_fraction_max 0.989
_diffrn_reflns_theta_full 67.684
_diffrn_reflns_theta_max 78.260
_diffrn_reflns_theta_min 5.548
_diffrn_source 'fine-focus sealed X-ray tube'
_diffrn_source_type 'Enhance (Cu) X-ray Source'
_exptl_absorpt_coefficient_mu 0.676
_exptl_absorpt_correction_T_max 1.00000
_exptl_absorpt_correction_T_min 0.68388
_exptl_absorpt_correction_type multi-scan
_exptl_absorpt_process_details
;
CrysAlisPro 1.171.38.41 (Rigaku Oxford Diffraction, 2015)
Empirical absorption correction using spherical harmonics,
 implemented in SCALE3 ABSPACK scaling algorithm.
;
_exptl_crystal_colour colourless
_exptl_crystal_colour_primary colourless
_exptl_crystal_density_diffrn 1.312
_exptl_crystal_description block
_exptl_crystal_F_000 512
_exptl_crystal_size_max 0.6
_exptl_crystal_size_mid 0.4
_exptl_crystal_size_min 0.2
_refine_diff_density_max 0.239
_refine_diff_density_min -0.204
_refine_diff_density_rms 0.041
_refine_ls_extinction_coef 0.0072(9)
_refine_ls_extinction_expression Fc^*^=kFc[1+0.001xFc^2^\l^3^/sin(2\q)]^-1/4^
_refine_ls_extinction_method 'SHELXL-2014/7 (Sheldrick 2014'
_refine_ls_goodness_of_fit_ref 1.109
_refine_ls_hydrogen_treatment constr
_refine_ls_matrix_type full
_refine_ls_number_parameters 83
_refine_ls_number_reflns 1299
_refine_ls_number_restraints 0
_refine_ls_restrained_S_all 1.109
_refine_ls_R_factor_all 0.0380
_refine_ls_R_factor_gt 0.0370
_refine_ls_shift/su_max 0.000
_refine_ls_shift/su_mean 0.000
_refine_ls_structure_factor_coef Fsqd
_refine_ls_weighting_details 'w=1/[\s^2^(Fo^2^)+(0.0591P)^2^+0.2644P] where P=(Fo^2^+2Fc^2^)/3'
_refine_ls_weighting_scheme calc
_refine_ls_wR_factor_gt 0.1057
_refine_ls_wR_factor_ref 0.1068
_reflns_Friedel_coverage 0.000
_reflns_number_gt 1242
_reflns_number_total 1299
_reflns_threshold_expression 'I > 2\s(I)'
_cod_data_source_file c7ob00991g2.cif
_cod_data_source_block mw9
_cod_database_code 7155630
_chemical_oxdiff_formula 'C20 H20 O2'
_shelx_space_group_comment
;
The symmetry employed for this shelxl refinement is uniquely defined
by the following loop, which should always be used as a source of
symmetry information in preference to the above space-group names.
They are only intended as comments.
;
_reflns_odcompleteness_completeness 99.86
_reflns_odcompleteness_iscentric 1
_reflns_odcompleteness_theta 74.33
_olex2_refinement_description
;
1. Fixed Uiso
 At 1.2 times of:
  All C(H) groups, All C(H,H) groups
2.a Secondary CH2 refined with riding coordinates:
 C8(H8A,H8B), C9(H9A,H9B)
2.b Aromatic/amide H refined with riding coordinates:
 C5(H5), C2(H2), C4(H4), C3(H3)
;
_shelx_shelxl_version_number 2014/7
_olex2_submission_special_instructions 'No special instructions were received'
_oxdiff_exptl_absorpt_empirical_details
;
Empirical correction (ABSPACK) includes:
- Absorption correction using spherical harmonics
- Frame scaling
;
_oxdiff_exptl_absorpt_empirical_full_max 1.275
_oxdiff_exptl_absorpt_empirical_full_min 0.833

loop_
_space_group_symop_operation_xyz
'x, y, z'
'-x+1/2, -y+1/2, z+1/2'
'-x, y, -z+1/2'
'x+1/2, -y+1/2, -z'
'-x, -y, -z'
'x-1/2, y-1/2, -z-1/2'
'x, -y, z-1/2'
'-x-1/2, y-1/2, z'

loop_
_atom_site_label
_atom_site_type_symbol
_atom_site_fract_x
_atom_site_fract_y
_atom_site_fract_z
_atom_site_U_iso_or_equiv
_atom_site_adp_type
_atom_site_occupancy
_atom_site_site_symmetry_order
_atom_site_calc_flag
_atom_site_refinement_flags_posn
O7 O 0.42583(5) 0.60894(8) 0.17529(9) 0.0280(2) Uani 1 1 d .
C6 C 0.40020(7) 0.72440(11) 0.26567(13) 0.0277(3) Uani 1 1 d .
C5 C 0.31969(7) 0.72959(13) 0.33465(14) 0.0332(3) Uani 1 1 d .
H5 H 0.2818 0.6508 0.3204 0.040 Uiso 1 1 calc R
C8 C 0.39580(7) 0.46862(11) 0.22557(13) 0.0297(3) Uani 1 1 d .
H8A H 0.3433 0.4444 0.1668 0.036 Uiso 1 1 calc R
H8B H 0.3826 0.4707 0.3417 0.036 Uiso 1 1 calc R
C1 C 0.45641(7) 0.84092(11) 0.28390(12) 0.0288(3) Uani 1 1 d .
C9 C 0.46216(7) 0.35454(11) 0.19281(13) 0.0308(3) Uani 1 1 d .
H9A H 0.4834 0.3681 0.0820 0.037 Uiso 1 1 calc R
H9B H 0.4348 0.2582 0.1978 0.037 Uiso 1 1 calc R
C2 C 0.42764(8) 0.96238(12) 0.36820(15) 0.0356(3) Uani 1 1 d .
H2 H 0.4634 1.0447 0.3765 0.043 Uiso 1 1 calc R
C4 C 0.29483(8) 0.84917(14) 0.42382(15) 0.0400(3) Uani 1 1 d .
H4 H 0.2408 0.8505 0.4737 0.048 Uiso 1 1 calc R
C3 C 0.34851(8) 0.96645(14) 0.44013(15) 0.0414(3) Uani 1 1 d .
H3 H 0.3314 1.0490 0.5000 0.050 Uiso 1 1 calc R

loop_
_atom_site_aniso_label
_atom_site_aniso_U_11
_atom_site_aniso_U_22
_atom_site_aniso_U_33
_atom_site_aniso_U_23
_atom_site_aniso_U_13
_atom_site_aniso_U_12
O7 0.0323(4) 0.0237(4) 0.0279(4) -0.0013(3) 0.0015(3) -0.0025(3)
C6 0.0315(6) 0.0268(5) 0.0248(5) 0.0002(4) -0.0053(4) 0.0034(4)
C5 0.0301(6) 0.0366(6) 0.0329(6) 0.0005(4) -0.0042(4) 0.0038(4)
C8 0.0306(5) 0.0265(6) 0.0321(6) 0.0007(4) 0.0004(4) -0.0051(4)
C1 0.0331(6) 0.0249(5) 0.0283(6) 0.0016(4) -0.0092(4) 0.0034(4)
C9 0.0376(6) 0.0241(5) 0.0309(5) -0.0022(4) 0.0007(4) -0.0028(4)
C2 0.0427(6) 0.0271(6) 0.0370(6) -0.0030(4) -0.0157(5) 0.0076(4)
C4 0.0344(6) 0.0494(7) 0.0361(6) -0.0026(5) -0.0043(5) 0.0158(5)
C3 0.0464(7) 0.0392(7) 0.0385(6) -0.0101(5) -0.0133(5) 0.0200(5)

loop_
_atom_type_symbol
_atom_type_description
_atom_type_scat_dispersion_real
_atom_type_scat_dispersion_imag
_atom_type_scat_source
C C 0.0181 0.0091 'International Tables Vol C Tables 4.2.6.8 and 6.1.1.4'
H H 0.0000 0.0000 'International Tables Vol C Tables 4.2.6.8 and 6.1.1.4'
O O 0.0492 0.0322 'International Tables Vol C Tables 4.2.6.8 and 6.1.1.4'

loop_
_geom_angle_atom_site_label_1
_geom_angle_atom_site_label_2
_geom_angle_atom_site_label_3
_geom_angle
_geom_angle_site_symmetry_1
_geom_angle_site_symmetry_3
C6 O7 C8 116.31(8) . .
O7 C6 C5 121.56(10) . .
O7 C6 C1 118.00(10) . .
C5 C6 C1 120.41(10) . .
C6 C5 H5 119.8 . .
C4 C5 C6 120.36(11) . .
C4 C5 H5 119.8 . .
O7 C8 H8A 109.6 . .
O7 C8 H8B 109.6 . .
O7 C8 C9 110.17(8) . .
H8A C8 H8B 108.1 . .
C9 C8 H8A 109.6 . .
C9 C8 H8B 109.6 . .
C6 C1 C1 123.03(8) . 3_655
C2 C1 C6 117.54(10) . .
C2 C1 C1 119.42(8) . 3_655
C8 C9 C9 115.52(9) . 3_655
C8 C9 H9A 108.4 . .
C8 C9 H9B 108.4 . .
C9 C9 H9A 108.4 3_655 .
C9 C9 H9B 108.4 3_655 .
H9A C9 H9B 107.5 . .
C1 C2 H2 118.9 . .
C3 C2 C1 122.11(11) . .
C3 C2 H2 118.9 . .
C5 C4 H4 119.9 . .
C3 C4 C5 120.11(12) . .
C3 C4 H4 119.9 . .
C2 C3 H3 120.3 . .
C4 C3 C2 119.35(11) . .
C4 C3 H3 120.3 . .

loop_
_geom_bond_atom_site_label_1
_geom_bond_atom_site_label_2
_geom_bond_distance
_geom_bond_site_symmetry_2
O7 C6 1.3666(13) .
O7 C8 1.4420(12) .
C6 C5 1.3980(16) .
C6 C1 1.4039(15) .
C5 H5 0.9500 .
C5 C4 1.3875(16) .
C8 H8A 0.9900 .
C8 H8B 0.9900 .
C8 C9 1.5119(15) .
C1 C1 1.490(2) 3_655
C1 C2 1.3992(15) .
C9 C9 1.530(2) 3_655
C9 H9A 0.9900 .
C9 H9B 0.9900 .
C2 H2 0.9500 .
C2 C3 1.3882(19) .
C4 H4 0.9500 .
C4 C3 1.383(2) .
C3 H3 0.9500 .

loop_
_geom_hbond_atom_site_label_D
_geom_hbond_atom_site_label_H
_geom_hbond_atom_site_label_A
_geom_hbond_distance_DH
_geom_hbond_distance_HA
_geom_hbond_distance_DA
_geom_hbond_angle_DHA
_geom_hbond_site_symmetry_A
C9 H9A O7 0.99 2.59 3.5572(14) 166.0 5_665

loop_
_geom_torsion_atom_site_label_1
_geom_torsion_atom_site_label_2
_geom_torsion_atom_site_label_3
_geom_torsion_atom_site_label_4
_geom_torsion
_geom_torsion_site_symmetry_1
_geom_torsion_site_symmetry_4
O7 C6 C5 C4 -179.00(10) . .
O7 C6 C1 C1 -3.03(17) . 3_655
O7 C6 C1 C2 176.10(9) . .
O7 C8 C9 C9 74.56(12) . 3_655
C6 O7 C8 C9 -145.81(9) . .
C6 C5 C4 C3 2.36(17) . .
C6 C1 C2 C3 3.70(16) . .
C5 C6 C1 C1 178.79(11) . 3_655
C5 C6 C1 C2 -2.07(15) . .
C5 C4 C3 C2 -0.79(18) . .
C8 O7 C6 C5 -35.67(13) . .
C8 O7 C6 C1 146.18(9) . .
C1 C6 C5 C4 -0.89(16) . .
C1 C1 C2 C3 -177.12(11) 3_655 .
C1 C2 C3 C4 -2.31(17) . .
